data_1502348
loop_
_publ_author_name
'Soni, Rina'
'Collinson, John-Michael'
'Clarkson, Guy C.'
'Wills, Martin'

_publ_section_title
;
 An unexpected directing effect in the asymmetric transfer hydrogenation
 of \a,\a-disubstituted ketones.
;
_journal_issue 16
_journal_name_full 'Organic letters'
_journal_page_first 4304
_journal_page_last 4307
_journal_paper_doi 10.1021/ol201643v
_journal_volume 13
_journal_year 2011
_chemical_absolute_configuration rmad
_chemical_formula_moiety 'C24 H32 O4 S'
_chemical_formula_sum 'C24 H32 O4 S'
_chemical_formula_weight 416.56
_chemical_name_systematic
; 
 ? 
;
_space_group_IT_number 4
_symmetry_cell_setting monoclinic
_symmetry_space_group_name_Hall 'P 2yb'
_symmetry_space_group_name_H-M 'P 1 21 1'
_atom_sites_solution_hydrogens geom
_atom_sites_solution_primary direct
_atom_sites_solution_secondary difmap
_audit_creation_method SHELXL-97
_cell_angle_alpha 90.00
_cell_angle_beta 116.107(3)
_cell_angle_gamma 90.00
_cell_formula_units_Z 2
_cell_length_a 9.9752(2)
_cell_length_b 10.52392(16)
_cell_length_c 11.2107(2)
_cell_measurement_reflns_used 14569
_cell_measurement_temperature 100(2)
_cell_measurement_theta_max 30.75
_cell_measurement_theta_min 2.99
_cell_volume 1056.81(4)
_computing_cell_refinement 'CrysAlis RED, Oxford Diffraction Ltd'
_computing_data_collection 'CrysAlis CCD, Oxford Diffraction Ltd'
_computing_data_reduction 'CrysAlis RED, Oxford Diffraction Ltd'
_computing_molecular_graphics 'SHELXTL (Sheldrick, 1997)'
_computing_publication_material 'SHELXTL (Sheldrick, 1997)'
_computing_structure_refinement 'SHELXL-97 (Sheldrick, 1997)'
_computing_structure_solution 'SHELXS-97 (Sheldrick, 1990)'
_diffrn_ambient_temperature 100(2)
_diffrn_detector_area_resol_mean 10.2833
_diffrn_measured_fraction_theta_full 0.996
_diffrn_measured_fraction_theta_max 0.946
_diffrn_measurement_device_type 'Oxford Diffraction Gemini R'
_diffrn_measurement_method '\f & \w scans'
_diffrn_radiation_monochromator graphite
_diffrn_radiation_source 'Enhance (Mo) X-ray Source'
_diffrn_radiation_type MoK\a
_diffrn_radiation_wavelength 0.71073
_diffrn_reflns_av_R_equivalents 0.0254
_diffrn_reflns_av_sigmaI/netI 0.0298
_diffrn_reflns_limit_h_max 14
_diffrn_reflns_limit_h_min -13
_diffrn_reflns_limit_k_max 14
_diffrn_reflns_limit_k_min -14
_diffrn_reflns_limit_l_max 16
_diffrn_reflns_limit_l_min -15
_diffrn_reflns_number 20721
_diffrn_reflns_theta_full 29.00
_diffrn_reflns_theta_max 30.82
_diffrn_reflns_theta_min 2.99
_diffrn_standards_decay_% nil
_exptl_absorpt_coefficient_mu 0.181
_exptl_absorpt_correction_T_max 1.00
_exptl_absorpt_correction_T_min 0.98
_exptl_absorpt_correction_type multi-scan
_exptl_absorpt_process_details 'ABSPACK(CrysAlis, Oxford Diffraction)'
_exptl_crystal_colour colourless
_exptl_crystal_density_diffrn 1.309
_exptl_crystal_density_method 'not measured'
_exptl_crystal_description block
_exptl_crystal_F_000 448
_exptl_crystal_size_max 0.50
_exptl_crystal_size_mid 0.30
_exptl_crystal_size_min 0.30
_refine_diff_density_max 0.326
_refine_diff_density_min -0.243
_refine_diff_density_rms 0.043
_refine_ls_abs_structure_details 'Flack H D (1983), Acta Cryst. A39, 876-881, 2754 Friedle pairs'
_refine_ls_abs_structure_Flack 0.01(4)
_refine_ls_extinction_method none
_refine_ls_goodness_of_fit_ref 1.004
_refine_ls_hydrogen_treatment constr
_refine_ls_matrix_type full
_refine_ls_number_parameters 264
_refine_ls_number_reflns 6043
_refine_ls_number_restraints 1
_refine_ls_restrained_S_all 1.004
_refine_ls_R_factor_all 0.0319
_refine_ls_R_factor_gt 0.0289
_refine_ls_shift/su_max 0.001
_refine_ls_shift/su_mean 0.000
_refine_ls_structure_factor_coef Fsqd
_refine_ls_weighting_details 'calc w=1/[\s^2^(Fo^2^)+(0.0487P)^2^+0.0000P] where P=(Fo^2^+2Fc^2^)/3'
_refine_ls_weighting_scheme calc
_refine_ls_wR_factor_gt 0.0710
_refine_ls_wR_factor_ref 0.0718
_reflns_number_gt 5609
_reflns_number_total 6043
_reflns_threshold_expression >2sigma(I)
_cod_data_source_file ol201643v_si_001.cif
_cod_data_source_block rs5
_cod_original_cell_volume 1056.81(3)
_cod_original_sg_symbol_H-M P2(1)
_cod_database_code 1502348

loop_
_symmetry_equiv_pos_as_xyz
'x, y, z'
'-x, y+1/2, -z'

loop_
_atom_site_label
_atom_site_type_symbol
_atom_site_fract_x
_atom_site_fract_y
_atom_site_fract_z
_atom_site_U_iso_or_equiv
_atom_site_adp_type
_atom_site_occupancy
_atom_site_symmetry_multiplicity
_atom_site_calc_flag
_atom_site_refinement_flags
C1 C 0.84404(13) 0.26595(12) 0.59554(12) 0.0154(2) Uani 1 1 d .
H1A H 0.8298 0.3591 0.5859 0.019 Uiso 1 1 calc R
H1B H 0.9236 0.2467 0.6853 0.019 Uiso 1 1 calc R
C2 C 0.88195(13) 0.21238(12) 0.48931(11) 0.0148(2) Uani 1 1 d .
C3 C 0.98382(14) 0.25654(13) 0.44459(12) 0.0205(3) Uani 1 1 d .
H3A H 1.0388 0.3324 0.4798 0.025 Uiso 1 1 calc R
C4 C 1.00335(14) 0.18766(15) 0.34780(12) 0.0223(3) Uani 1 1 d .
H4A H 1.0724 0.2171 0.3167 0.027 Uiso 1 1 calc R
C5 C 0.92424(14) 0.07697(15) 0.29568(12) 0.0215(3) Uani 1 1 d .
H5A H 0.9402 0.0307 0.2303 0.026 Uiso 1 1 calc R
C6 C 0.82089(14) 0.03310(13) 0.33908(12) 0.0173(2) Uani 1 1 d .
H6A H 0.7655 -0.0424 0.3032 0.021 Uiso 1 1 calc R
C7 C 0.80057(12) 0.10206(12) 0.43588(10) 0.0143(2) Uani 1 1 d .
C8 C 0.69872(13) 0.07196(12) 0.49965(12) 0.0155(2) Uani 1 1 d .
H8A H 0.7390 0.0011 0.5638 0.019 Uiso 1 1 calc R
H8B H 0.5974 0.0492 0.4319 0.019 Uiso 1 1 calc R
C9 C 0.69604(13) 0.19788(11) 0.57149(11) 0.0132(2) Uani 1 1 d .
C10 C 0.56459(13) 0.28252(12) 0.48063(12) 0.0170(2) Uani 1 1 d .
H10A H 0.5765 0.3676 0.5218 0.020 Uiso 1 1 calc R
H10B H 0.5688 0.2933 0.3946 0.020 Uiso 1 1 calc R
C11 C 0.41139(14) 0.22999(13) 0.45447(12) 0.0195(3) Uani 1 1 d .
H11A H 0.3329 0.2911 0.3997 0.023 Uiso 1 1 calc R
H11B H 0.3936 0.1492 0.4046 0.023 Uiso 1 1 calc R
C12 C 0.40298(14) 0.20720(14) 0.58527(13) 0.0206(3) Uani 1 1 d .
H12A H 0.3062 0.1669 0.5673 0.025 Uiso 1 1 calc R
H12B H 0.4083 0.2896 0.6297 0.025 Uiso 1 1 calc R
C13 C 0.53074(13) 0.12146(11) 0.67737(12) 0.0166(2) Uani 1 1 d .
H13A H 0.5267 0.1125 0.7636 0.020 Uiso 1 1 calc R
H13B H 0.5195 0.0359 0.6373 0.020 Uiso 1 1 calc R
C14 C 0.68062(12) 0.17766(11) 0.69968(11) 0.0124(2) Uani 1 1 d .
H14A H 0.6960 0.2603 0.7479 0.015 Uiso 1 1 calc R
O15 O 0.79894(8) 0.08695(9) 0.78206(7) 0.01417(15) Uani 1 1 d .
S16 S 0.86858(3) 0.09286(3) 0.93850(2) 0.01173(6) Uani 1 1 d .
O16B O 0.88539(10) -0.03651(8) 0.98197(9) 0.01786(18) Uani 1 1 d .
O16A O 0.78311(9) 0.17815(9) 0.97777(8) 0.01741(18) Uani 1 1 d .
C17 C 1.04629(12) 0.16311(11) 0.98430(11) 0.0128(2) Uani 1 1 d .
H17A H 1.0329 0.2383 0.9271 0.015 Uiso 1 1 calc R
H17B H 1.0843 0.1939 1.0769 0.015 Uiso 1 1 calc R
C18 C 1.16529(12) 0.07813(11) 0.97516(10) 0.0116(2) Uani 1 1 d .
O19 O 1.21391(10) -0.02249(9) 1.18785(9) 0.02080(19) Uani 1 1 d .
C19 C 1.24840(13) -0.00379(11) 1.09819(12) 0.0149(2) Uani 1 1 d .
C20 C 1.39141(14) -0.04889(12) 1.09317(14) 0.0180(3) Uani 1 1 d .
H20A H 1.3909 -0.1421 1.0810 0.022 Uiso 1 1 calc R
H20B H 1.4810 -0.0247 1.1747 0.022 Uiso 1 1 calc R
C21 C 1.38461(13) 0.02243(13) 0.97081(12) 0.0168(2) Uani 1 1 d .
H21A H 1.4835 0.0342 0.9696 0.020 Uiso 1 1 calc R
C22 C 1.26693(14) -0.04691(13) 0.84824(14) 0.0202(3) Uani 1 1 d .
H22A H 1.2845 -0.1398 0.8547 0.024 Uiso 1 1 calc R
H22B H 1.2674 -0.0152 0.7653 0.024 Uiso 1 1 calc R
C23 C 1.11797(13) -0.01362(12) 0.85375(12) 0.0153(2) Uani 1 1 d .
H23A H 1.0698 -0.0910 0.8672 0.018 Uiso 1 1 calc R
H23B H 1.0479 0.0288 0.7708 0.018 Uiso 1 1 calc R
C24 C 1.30399(13) 0.14838(11) 0.97327(12) 0.0150(2) Uani 1 1 d .
C25 C 1.26459(14) 0.23280(13) 0.85148(14) 0.0208(3) Uani 1 1 d .
H25A H 1.3564 0.2596 0.8471 0.031 Uiso 1 1 calc R
H25B H 1.2102 0.3079 0.8582 0.031 Uiso 1 1 calc R
H25C H 1.2019 0.1851 0.7710 0.031 Uiso 1 1 calc R
C26 C 1.39078(15) 0.22887(13) 1.09745(13) 0.0200(3) Uani 1 1 d .
H26A H 1.4848 0.2572 1.0984 0.030 Uiso 1 1 calc R
H26B H 1.4121 0.1779 1.1769 0.030 Uiso 1 1 calc R
H26C H 1.3310 0.3031 1.0965 0.030 Uiso 1 1 calc R

loop_
_atom_site_aniso_label
_atom_site_aniso_U_11
_atom_site_aniso_U_22
_atom_site_aniso_U_33
_atom_site_aniso_U_23
_atom_site_aniso_U_13
_atom_site_aniso_U_12
C1 0.0165(5) 0.0147(5) 0.0154(5) -0.0029(4) 0.0073(4) -0.0037(4)
C2 0.0135(5) 0.0181(6) 0.0118(5) 0.0002(4) 0.0047(4) 0.0011(4)
C3 0.0171(6) 0.0263(7) 0.0176(6) 0.0002(5) 0.0070(5) -0.0046(5)
C4 0.0167(6) 0.0355(8) 0.0170(6) 0.0032(5) 0.0095(5) 0.0007(5)
C5 0.0225(6) 0.0291(7) 0.0149(5) 0.0005(5) 0.0100(5) 0.0055(6)
C6 0.0189(6) 0.0186(6) 0.0134(6) -0.0009(4) 0.0063(5) 0.0031(5)
C7 0.0149(5) 0.0140(5) 0.0129(5) 0.0013(5) 0.0051(4) 0.0029(5)
C8 0.0173(5) 0.0142(6) 0.0160(5) -0.0036(4) 0.0083(4) -0.0015(4)
C9 0.0136(5) 0.0122(5) 0.0141(5) -0.0024(4) 0.0064(4) -0.0003(4)
C10 0.0188(6) 0.0170(6) 0.0140(5) 0.0003(5) 0.0060(4) 0.0029(5)
C11 0.0146(5) 0.0250(7) 0.0158(6) -0.0002(5) 0.0039(4) 0.0038(5)
C12 0.0140(5) 0.0291(7) 0.0183(6) -0.0010(5) 0.0067(5) 0.0033(5)
C13 0.0135(5) 0.0199(7) 0.0165(5) -0.0018(4) 0.0067(4) -0.0018(4)
C14 0.0111(5) 0.0124(5) 0.0126(5) -0.0004(4) 0.0043(4) 0.0023(4)
O15 0.0144(3) 0.0142(4) 0.0134(3) -0.0012(4) 0.0057(3) 0.0037(4)
S16 0.01199(11) 0.01152(12) 0.01258(11) 0.00095(11) 0.00624(9) 0.00097(11)
O16B 0.0183(4) 0.0145(4) 0.0214(4) 0.0035(3) 0.0092(3) -0.0013(3)
O16A 0.0186(4) 0.0207(4) 0.0151(4) 0.0001(3) 0.0094(3) 0.0042(4)
C17 0.0124(5) 0.0109(5) 0.0140(5) -0.0006(4) 0.0048(4) -0.0004(4)
C18 0.0112(4) 0.0101(5) 0.0132(5) 0.0001(4) 0.0052(4) -0.0008(4)
O19 0.0223(5) 0.0217(5) 0.0192(4) 0.0062(4) 0.0098(4) 0.0031(4)
C19 0.0135(5) 0.0113(5) 0.0182(5) 0.0016(4) 0.0052(4) -0.0007(4)
C20 0.0126(6) 0.0160(6) 0.0231(7) 0.0033(5) 0.0057(5) 0.0007(4)
C21 0.0137(5) 0.0172(6) 0.0211(6) 0.0018(5) 0.0091(5) 0.0003(4)
C22 0.0168(6) 0.0228(7) 0.0233(7) -0.0037(5) 0.0109(5) 0.0022(5)
C23 0.0132(5) 0.0161(6) 0.0173(5) -0.0036(5) 0.0073(4) 0.0005(4)
C24 0.0127(5) 0.0140(5) 0.0186(6) 0.0024(4) 0.0070(4) -0.0016(4)
C25 0.0172(6) 0.0222(7) 0.0254(7) 0.0092(5) 0.0115(5) 0.0005(5)
C26 0.0171(6) 0.0166(6) 0.0230(7) -0.0004(5) 0.0057(5) -0.0047(5)

loop_
_atom_type_symbol
_atom_type_description
_atom_type_scat_dispersion_real
_atom_type_scat_dispersion_imag
_atom_type_scat_source
C C 0.0033 0.0016 'International Tables Vol C Tables 4.2.6.8 and 6.1.1.4'
H H 0.0000 0.0000 'International Tables Vol C Tables 4.2.6.8 and 6.1.1.4'
O O 0.0106 0.0060 'International Tables Vol C Tables 4.2.6.8 and 6.1.1.4'
S S 0.1246 0.1234 'International Tables Vol C Tables 4.2.6.8 and 6.1.1.4'

loop_
_geom_angle_atom_site_label_1
_geom_angle_atom_site_label_2
_geom_angle_atom_site_label_3
_geom_angle
C2 C1 C9 103.88(9)
C2 C1 H1A 111.0
C9 C1 H1A 111.0
C2 C1 H1B 111.0
C9 C1 H1B 111.0
H1A C1 H1B 109.0
C7 C2 C3 120.13(11)
C7 C2 C1 110.49(10)
C3 C2 C1 129.36(11)
C4 C3 C2 118.80(12)
C4 C3 H3A 120.6
C2 C3 H3A 120.6
C5 C4 C3 121.29(12)
C5 C4 H4A 119.4
C3 C4 H4A 119.4
C4 C5 C6 120.13(12)
C4 C5 H5A 119.9
C6 C5 H5A 119.9
C7 C6 C5 118.79(12)
C7 C6 H6A 120.6
C5 C6 H6A 120.6
C2 C7 C6 120.84(11)
C2 C7 C8 110.95(10)
C6 C7 C8 128.19(11)
C7 C8 C9 103.56(9)
C7 C8 H8A 111.0
C9 C8 H8A 111.0
C7 C8 H8B 111.0
C9 C8 H8B 111.0
H8A C8 H8B 109.0
C14 C9 C10 107.10(9)
C14 C9 C1 112.50(9)
C10 C9 C1 108.37(10)
C14 C9 C8 113.59(10)
C10 C9 C8 110.69(9)
C1 C9 C8 104.53(9)
C11 C10 C9 113.96(10)
C11 C10 H10A 108.8
C9 C10 H10A 108.8
C11 C10 H10B 108.8
C9 C10 H10B 108.8
H10A C10 H10B 107.7
C12 C11 C10 110.26(10)
C12 C11 H11A 109.6
C10 C11 H11A 109.6
C12 C11 H11B 109.6
C10 C11 H11B 109.6
H11A C11 H11B 108.1
C11 C12 C13 111.07(10)
C11 C12 H12A 109.4
C13 C12 H12A 109.4
C11 C12 H12B 109.4
C13 C12 H12B 109.4
H12A C12 H12B 108.0
C14 C13 C12 110.33(10)
C14 C13 H13A 109.6
C12 C13 H13A 109.6
C14 C13 H13B 109.6
C12 C13 H13B 109.6
H13A C13 H13B 108.1
O15 C14 C13 107.89(9)
O15 C14 C9 107.09(8)
C13 C14 C9 113.46(9)
O15 C14 H14A 109.4
C13 C14 H14A 109.4
C9 C14 H14A 109.4
C14 O15 S16 120.49(7)
O16B S16 O16A 119.17(5)
O16B S16 O15 105.63(5)
O16A S16 O15 109.60(5)
O16B S16 C17 110.20(5)
O16A S16 C17 107.66(5)
O15 S16 C17 103.48(5)
C18 C17 S16 116.36(8)
C18 C17 H17A 108.2
S16 C17 H17A 108.2
C18 C17 H17B 108.2
S16 C17 H17B 108.2
H17A C17 H17B 107.4
C17 C18 C19 113.58(9)
C17 C18 C23 118.36(9)
C19 C18 C23 105.90(10)
C17 C18 C24 116.06(10)
C19 C18 C24 98.40(8)
C23 C18 C24 102.03(8)
O19 C19 C18 126.97(11)
O19 C19 C20 126.15(11)
C18 C19 C20 106.68(10)
C19 C20 C21 101.87(10)
C19 C20 H20A 111.4
C21 C20 H20A 111.4
C19 C20 H20B 111.4
C21 C20 H20B 111.4
H20A C20 H20B 109.3
C20 C21 C22 106.33(11)
C20 C21 C24 102.70(10)
C22 C21 C24 102.83(10)
C20 C21 H21A 114.5
C22 C21 H21A 114.5
C24 C21 H21A 114.5
C21 C22 C23 102.95(10)
C21 C22 H22A 111.2
C23 C22 H22A 111.2
C21 C22 H22B 111.2
C23 C22 H22B 111.2
H22A C22 H22B 109.1
C22 C23 C18 104.26(9)
C22 C23 H23A 110.9
C18 C23 H23A 110.9
C22 C23 H23B 110.9
C18 C23 H23B 110.9
H23A C23 H23B 108.9
C25 C24 C26 108.11(10)
C25 C24 C21 114.26(10)
C26 C24 C21 113.41(10)
C25 C24 C18 113.72(10)
C26 C24 C18 113.30(10)
C21 C24 C18 93.68(9)
C24 C25 H25A 109.5
C24 C25 H25B 109.5
H25A C25 H25B 109.5
C24 C25 H25C 109.5
H25A C25 H25C 109.5
H25B C25 H25C 109.5
C24 C26 H26A 109.5
C24 C26 H26B 109.5
H26A C26 H26B 109.5
C24 C26 H26C 109.5
H26A C26 H26C 109.5
H26B C26 H26C 109.5

loop_
_geom_bond_atom_site_label_1
_geom_bond_atom_site_label_2
_geom_bond_distance
C1 C2 1.5084(17)
C1 C9 1.5541(16)
C1 H1A 0.9900
C1 H1B 0.9900
C2 C7 1.3921(17)
C2 C3 1.3957(17)
C3 C4 1.3882(19)
C3 H3A 0.9500
C4 C5 1.384(2)
C4 H4A 0.9500
C5 C6 1.3979(17)
C5 H5A 0.9500
C6 C7 1.3925(17)
C6 H6A 0.9500
C7 C8 1.5109(16)
C8 C9 1.5570(16)
C8 H8A 0.9900
C8 H8B 0.9900
C9 C14 1.5260(16)
C9 C10 1.5411(16)
C10 C11 1.5273(17)
C10 H10A 0.9900
C10 H10B 0.9900
C11 C12 1.5241(18)
C11 H11A 0.9900
C11 H11B 0.9900
C12 C13 1.5319(17)
C12 H12A 0.9900
C12 H12B 0.9900
C13 C14 1.5227(16)
C13 H13A 0.9900
C13 H13B 0.9900
C14 O15 1.4825(14)
C14 H14A 1.0000
O15 S16 1.5779(8)
S16 O16B 1.4308(9)
S16 O16A 1.4342(8)
S16 C17 1.7753(11)
C17 C18 1.5253(15)
C17 H17A 0.9900
C17 H17B 0.9900
C18 C19 1.5253(16)
C18 C23 1.5628(16)
C18 C24 1.5771(15)
O19 C19 1.2132(15)
C19 C20 1.5278(17)
C20 C21 1.5388(18)
C20 H20A 0.9900
C20 H20B 0.9900
C21 C22 1.5425(18)
C21 C24 1.5569(17)
C21 H21A 1.0000
C22 C23 1.5541(17)
C22 H22A 0.9900
C22 H22B 0.9900
C23 H23A 0.9900
C23 H23B 0.9900
C24 C25 1.5283(17)
C24 C26 1.5312(18)
C25 H25A 0.9800
C25 H25B 0.9800
C25 H25C 0.9800
C26 H26A 0.9800
C26 H26B 0.9800
C26 H26C 0.9800
